data_7051930
loop_
_publ_author_name
'Dobrza\'nska, Liliana'
'Kleinhans, Dewald J.'
'Barbour, Leonard J.'

_publ_section_title
;
 Influence of the metal-to-ligand ratio on the formation of metal
 organic complexes
;
_journal_issue 5
_journal_name_full 'New Journal of Chemistry'
_journal_page_first 813
_journal_paper_doi 10.1039/b800720a
_journal_volume 32
_journal_year 2008
_chemical_formula_moiety 'C28 H28 Cl2 Cu N8, 2(C H4 O)'
_chemical_formula_sum 'C30 H36 Cl2 Cu N8 O2'
_chemical_formula_weight 675.11
_chemical_name_common work
_chemical_name_systematic
;
?
;
_space_group_IT_number 58
_symmetry_cell_setting orthorhombic
_symmetry_space_group_name_Hall '-P 2 2n'
_symmetry_space_group_name_H-M 'P n n m'
_atom_sites_solution_hydrogens geom
_atom_sites_solution_primary direct
_atom_sites_solution_secondary difmap
_audit_creation_method SHELXL-97
_cell_angle_alpha 90.00
_cell_angle_beta 90.00
_cell_angle_gamma 90.00
_cell_formula_units_Z 2
_cell_length_a 17.992(3)
_cell_length_b 7.6710(12)
_cell_length_c 11.3090(18)
_cell_measurement_temperature 100(2)
_cell_volume 1560.8(4)
_computing_cell_refinement 'SAINT (Bruker, 2002)'
_computing_data_collection 'SMART (Bruker, 2001)'
_computing_data_reduction SAINT
_computing_molecular_graphics 'X-Seed (Barbour 2001)'
_computing_structure_refinement 'SHELXL-97 (Sheldrick, 1997)'
_computing_structure_solution 'SHELXS-97 (Sheldrick, 1990)'
_diffrn_ambient_temperature 100(2)
_diffrn_measured_fraction_theta_full 0.991
_diffrn_measured_fraction_theta_max 0.963
_diffrn_measurement_device_type 'Bruker APEX CCD area-detector'
_diffrn_measurement_method \w
_diffrn_radiation_monochromator graphite
_diffrn_radiation_source 'fine-focus sealed tube'
_diffrn_radiation_type MoK\a
_diffrn_radiation_wavelength 0.71073
_diffrn_reflns_av_R_equivalents 0.0514
_diffrn_reflns_av_sigmaI/netI 0.0447
_diffrn_reflns_limit_h_max 23
_diffrn_reflns_limit_h_min -20
_diffrn_reflns_limit_k_max 10
_diffrn_reflns_limit_k_min -10
_diffrn_reflns_limit_l_max 15
_diffrn_reflns_limit_l_min -11
_diffrn_reflns_number 9262
_diffrn_reflns_theta_full 27.50
_diffrn_reflns_theta_max 28.24
_diffrn_reflns_theta_min 2.13
_exptl_absorpt_coefficient_mu 0.913
_exptl_absorpt_correction_T_max 0.9223
_exptl_absorpt_correction_T_min 0.8106
_exptl_absorpt_correction_type multi-scan
_exptl_absorpt_process_details 'SADABS (Sheldrick, 1997)'
_exptl_crystal_colour blue
_exptl_crystal_density_diffrn 1.436
_exptl_crystal_density_method 'not measured'
_exptl_crystal_description prism
_exptl_crystal_F_000 702
_exptl_crystal_size_max 0.24
_exptl_crystal_size_mid 0.11
_exptl_crystal_size_min 0.09
_refine_diff_density_max 0.643
_refine_diff_density_min -0.424
_refine_diff_density_rms 0.090
_refine_ls_extinction_method none
_refine_ls_goodness_of_fit_ref 1.123
_refine_ls_hydrogen_treatment mixed
_refine_ls_matrix_type full
_refine_ls_number_parameters 111
_refine_ls_number_reflns 1949
_refine_ls_number_restraints 0
_refine_ls_restrained_S_all 1.123
_refine_ls_R_factor_all 0.0610
_refine_ls_R_factor_gt 0.0453
_refine_ls_shift/su_max 0.000
_refine_ls_shift/su_mean 0.000
_refine_ls_structure_factor_coef Fsqd
_refine_ls_weighting_details 'calc w=1/[\s^2^(Fo^2^)+(0.0475P)^2^+0.2936P] where P=(Fo^2^+2Fc^2^)/3'
_refine_ls_weighting_scheme calc
_refine_ls_wR_factor_gt 0.0944
_refine_ls_wR_factor_ref 0.1002
_reflns_number_gt 1605
_reflns_number_total 1949
_reflns_threshold_expression >2sigma(I)
_cod_data_source_file b800720a.txt
_cod_data_source_block II
_cod_original_sg_symbol_H-M Pnnm
_cod_database_code 7051930

loop_
_symmetry_equiv_pos_as_xyz
'x, y, z'
'-x, -y, z'
'x+1/2, -y+1/2, -z+1/2'
'-x+1/2, y+1/2, -z+1/2'
'-x, -y, -z'
'x, y, -z'
'-x-1/2, y-1/2, z-1/2'
'x-1/2, -y-1/2, z-1/2'

loop_
_atom_site_label
_atom_site_type_symbol
_atom_site_fract_x
_atom_site_fract_y
_atom_site_fract_z
_atom_site_U_iso_or_equiv
_atom_site_adp_type
_atom_site_occupancy
_atom_site_symmetry_multiplicity
_atom_site_calc_flag
_atom_site_refinement_flags
_atom_site_disorder_assembly
_atom_site_disorder_group
Cu1 Cu 0.0000 0.0000 0.0000 0.01237(16) Uani 1 4 d S . .
Cl1 Cl 0.08748(4) 0.30694(9) 0.0000 0.01557(19) Uani 1 2 d S . .
O12 O 0.24918(14) 0.4333(3) 0.0000 0.0224(5) Uani 1 2 d S . .
N1 N 0.06284(10) -0.1135(2) 0.12720(16) 0.0142(4) Uani 1 1 d . . .
N3 N 0.12371(10) -0.3036(2) 0.23650(16) 0.0158(4) Uani 1 1 d . . .
C2 C 0.07542(12) -0.2805(3) 0.14724(19) 0.0142(5) Uani 1 1 d . . .
H2 H 0.0531 -0.3728 0.1039 0.017 Uiso 1 1 calc R . .
C7 C 0.12196(13) -0.5334(3) 0.3930(2) 0.0173(5) Uani 1 1 d . . .
C4 C 0.14339(14) -0.1410(3) 0.2765(2) 0.0212(5) Uani 1 1 d . . .
H4 H 0.1767 -0.1148 0.3392 0.025 Uiso 1 1 calc R . .
C5 C 0.10590(13) -0.0256(3) 0.2087(2) 0.0203(5) Uani 1 1 d . . .
H5 H 0.1088 0.0976 0.2160 0.024 Uiso 1 1 calc R . .
C8 C 0.06308(13) -0.6511(3) 0.3941(2) 0.0226(6) Uani 1 1 d . . .
H8 H 0.0424 -0.6902 0.3215 0.027 Uiso 1 1 calc R . .
C10 C 0.15158(18) -0.4749(4) 0.5000 0.0162(7) Uani 1 2 d S . .
H10 H 0.1920 -0.3951 0.5000 0.019 Uiso 1 2 calc SR . .
C9 C 0.0344(2) -0.7118(5) 0.5000 0.0260(8) Uani 1 2 d S . .
H9 H -0.0048 -0.7947 0.5000 0.031 Uiso 1 2 calc SR . .
C6 C 0.15391(14) -0.4718(3) 0.2772(2) 0.0213(5) Uani 1 1 d . . .
H6A H 0.2085 -0.4610 0.2856 0.026 Uiso 1 1 calc R . .
H6B H 0.1440 -0.5612 0.2160 0.026 Uiso 1 1 calc R . .
C11 C 0.25514(19) 0.6169(5) 0.0000 0.0248(8) Uani 1 2 d S . .
H11A H 0.3017 0.6513 0.0383 0.037 Uiso 0.50 1 calc PR . .
H11B H 0.2131 0.6672 0.0433 0.037 Uiso 0.50 1 calc PR . .
H11C H 0.2547 0.6597 -0.0817 0.037 Uiso 0.50 1 calc PR . .
H12 H 0.204(2) 0.408(5) 0.0000 0.031(11) Uiso 1 2 d S . .

loop_
_atom_site_aniso_label
_atom_site_aniso_U_11
_atom_site_aniso_U_22
_atom_site_aniso_U_33
_atom_site_aniso_U_23
_atom_site_aniso_U_13
_atom_site_aniso_U_12
Cu1 0.0169(3) 0.0130(3) 0.0072(3) 0.000 0.000 0.0038(2)
Cl1 0.0164(4) 0.0129(4) 0.0174(4) 0.000 0.000 -0.0029(3)
O12 0.0165(13) 0.0278(13) 0.0230(14) 0.000 0.000 -0.0032(10)
N1 0.0175(9) 0.0142(9) 0.0109(9) 0.0002(7) 0.0006(8) 0.0015(7)
N3 0.0220(10) 0.0189(10) 0.0065(9) 0.0004(7) -0.0014(8) 0.0055(8)
C2 0.0187(11) 0.0165(11) 0.0076(10) -0.0021(9) -0.0010(8) 0.0014(8)
C7 0.0249(12) 0.0160(11) 0.0110(11) 0.0000(9) -0.0002(9) 0.0091(9)
C4 0.0254(13) 0.0243(13) 0.0139(12) -0.0013(10) -0.0064(10) -0.0019(10)
C5 0.0294(13) 0.0147(11) 0.0167(12) -0.0021(9) -0.0053(10) -0.0023(9)
C8 0.0237(13) 0.0203(12) 0.0238(14) -0.0062(10) -0.0068(10) 0.0100(9)
C10 0.0226(17) 0.0127(16) 0.0132(16) 0.000 0.000 0.0054(12)
C9 0.0237(18) 0.0188(17) 0.035(2) 0.000 0.000 0.0023(14)
C6 0.0294(13) 0.0237(13) 0.0107(11) 0.0019(9) -0.0001(10) 0.0134(10)
C11 0.0214(18) 0.0280(19) 0.0252(19) 0.000 0.000 -0.0043(15)

loop_
_atom_type_symbol
_atom_type_description
_atom_type_scat_dispersion_real
_atom_type_scat_dispersion_imag
_atom_type_scat_source
C C 0.0033 0.0016 'International Tables Vol C Tables 4.2.6.8 and 6.1.1.4'
H H 0.0000 0.0000 'International Tables Vol C Tables 4.2.6.8 and 6.1.1.4'
N N 0.0061 0.0033 'International Tables Vol C Tables 4.2.6.8 and 6.1.1.4'
Cl Cl 0.1484 0.1585 'International Tables Vol C Tables 4.2.6.8 and 6.1.1.4'
Cu Cu 0.3201 1.2651 'International Tables Vol C Tables 4.2.6.8 and 6.1.1.4'
O O 0.0106 0.0060 'International Tables Vol C Tables 4.2.6.8 and 6.1.1.4'

loop_
_geom_angle_atom_site_label_1
_geom_angle_atom_site_label_2
_geom_angle_atom_site_label_3
_geom_angle
_geom_angle_site_symmetry_1
_geom_angle_site_symmetry_3
_geom_angle_publ_flag
N1 Cu1 N1 89.54(10) 5 6 ?
N1 Cu1 N1 90.46(10) 5 2 ?
N1 Cu1 N1 180.00(11) 6 2 ?
N1 Cu1 N1 180.00(14) 5 . ?
N1 Cu1 N1 90.46(10) 6 . ?
N1 Cu1 N1 89.54(10) 2 . ?
N1 Cu1 Cl1 92.70(5) 5 2 ?
N1 Cu1 Cl1 87.30(5) 6 2 ?
N1 Cu1 Cl1 92.70(5) 2 2 ?
N1 Cu1 Cl1 87.30(5) . 2 ?
N1 Cu1 Cl1 87.30(5) 5 . ?
N1 Cu1 Cl1 92.70(5) 6 . ?
N1 Cu1 Cl1 87.30(5) 2 . ?
N1 Cu1 Cl1 92.70(5) . . ?
Cl1 Cu1 Cl1 180.00(3) 2 . ?
C11 O12 H12 108(3) . . ?
C2 N1 C5 105.25(18) . . ?
C2 N1 Cu1 129.37(15) . . ?
C5 N1 Cu1 125.27(15) . . ?
C2 N3 C4 107.10(18) . . ?
C2 N3 C6 126.06(19) . . ?
C4 N3 C6 126.69(19) . . ?
N1 C2 N3 111.58(19) . . ?
N1 C2 H2 124.2 . . ?
N3 C2 H2 124.2 . . ?
C8 C7 C10 119.5(2) . . ?
C8 C7 C6 120.1(2) . . ?
C10 C7 C6 120.5(2) . . ?
C5 C4 N3 106.2(2) . . ?
C5 C4 H4 126.9 . . ?
N3 C4 H4 126.9 . . ?
C4 C5 N1 109.8(2) . . ?
C4 C5 H5 125.1 . . ?
N1 C5 H5 125.1 . . ?
C9 C8 C7 120.6(2) . . ?
C9 C8 H8 119.7 . . ?
C7 C8 H8 119.7 . . ?
C7 C10 C7 120.1(3) . 6_556 ?
C7 C10 H10 119.9 . . ?
C7 C10 H10 119.9 6_556 . ?
C8 C9 C8 119.8(3) 6_556 . ?
C8 C9 H9 120.1 6_556 . ?
C8 C9 H9 120.1 . . ?
N3 C6 C7 113.91(18) . . ?
N3 C6 H6A 108.8 . . ?
C7 C6 H6A 108.8 . . ?
N3 C6 H6B 108.8 . . ?
C7 C6 H6B 108.8 . . ?
H6A C6 H6B 107.7 . . ?
O12 C11 H11A 109.5 . . ?
O12 C11 H11B 109.5 . . ?
H11A C11 H11B 109.5 . . ?
O12 C11 H11C 109.5 . . ?
H11A C11 H11C 109.5 . . ?
H11B C11 H11C 109.5 . . ?

loop_
_geom_bond_atom_site_label_1
_geom_bond_atom_site_label_2
_geom_bond_distance
_geom_bond_site_symmetry_2
_geom_bond_publ_flag
Cu1 N1 2.0263(18) . ?
Cu1 Cl1 2.8322(8) . ?
O12 C11 1.413(4) . ?
O12 H12 0.84(4) . ?
N1 C2 1.320(3) . ?
N1 C5 1.380(3) . ?
N3 C2 1.344(3) . ?
N3 C4 1.373(3) . ?
N3 C6 1.474(3) . ?
C2 H2 0.9500 . ?
C7 C8 1.392(3) . ?
C7 C10 1.396(3) . ?
C7 C6 1.507(3) . ?
C4 C5 1.351(3) . ?
C4 H4 0.9500 . ?
C5 H5 0.9500 . ?
C8 C9 1.385(3) . ?
C8 H8 0.9500 . ?
C10 C7 1.396(3) 6_556 ?
C10 H10 0.9500 . ?
C9 C8 1.385(3) 6_556 ?
C9 H9 0.9500 . ?
C6 H6A 0.9900 . ?
C6 H6B 0.9900 . ?
C11 H11A 0.9800 . ?
C11 H11B 0.9800 . ?
C11 H11C 0.9800 . ?

loop_
_geom_hbond_atom_site_label_D
_geom_hbond_atom_site_label_H
_geom_hbond_atom_site_label_A
_geom_hbond_site_symmetry_A
_geom_hbond_distance_DH
_geom_hbond_distance_HA
_geom_hbond_distance_DA
_geom_hbond_angle_DHA
O12 H12 Cl1 1_555 0.84(4) 2.24(4) 3.067(3) 173(4)
C2 H2 Cl1 1_545 0.95 2.79 3.583(2) 141
C4 H4 O12 4_545 0.95 2.29 3.233(3) 175

loop_
_geom_torsion_atom_site_label_1
_geom_torsion_atom_site_label_2
_geom_torsion_atom_site_label_3
_geom_torsion_atom_site_label_4
_geom_torsion
_geom_torsion_site_symmetry_1
_geom_torsion_site_symmetry_2
_geom_torsion_site_symmetry_3
_geom_torsion_site_symmetry_4
_geom_torsion_publ_flag
N1 Cu1 N1 C2 -59.2(2) 6 . . . ?
N1 Cu1 N1 C2 120.8(2) 2 . . . ?
Cl1 Cu1 N1 C2 28.07(18) 2 . . . ?
Cl1 Cu1 N1 C2 -151.93(18) . . . . ?
N1 Cu1 N1 C5 116.65(17) 6 . . . ?
N1 Cu1 N1 C5 -63.35(17) 2 . . . ?
Cl1 Cu1 N1 C5 -156.07(18) 2 . . . ?
Cl1 Cu1 N1 C5 23.93(18) . . . . ?
C5 N1 C2 N3 0.1(2) . . . . ?
Cu1 N1 C2 N3 176.58(14) . . . . ?
C4 N3 C2 N1 0.0(3) . . . . ?
C6 N3 C2 N1 -175.7(2) . . . . ?
C2 N3 C4 C5 -0.2(3) . . . . ?
C6 N3 C4 C5 175.6(2) . . . . ?
N3 C4 C5 N1 0.2(3) . . . . ?
C2 N1 C5 C4 -0.2(3) . . . . ?
Cu1 N1 C5 C4 -176.87(16) . . . . ?
C10 C7 C8 C9 -0.7(4) . . . . ?
C6 C7 C8 C9 178.5(2) . . . . ?
C8 C7 C10 C7 -0.4(4) . . . 6_556 ?
C6 C7 C10 C7 -179.60(17) . . . 6_556 ?
C7 C8 C9 C8 1.9(5) . . . 6_556 ?
C2 N3 C6 C7 -106.5(3) . . . . ?
C4 N3 C6 C7 78.6(3) . . . . ?
C8 C7 C6 N3 96.3(2) . . . . ?
C10 C7 C6 N3 -84.5(3) . . . . ?
